data_2207830
loop_
_publ_author_name
'Zeng, Xiao-Hua'
'Wang, Hong-Mei'
'Cui, Ze-Ping'
'Ding, Ming-Wu'
'He, Hong-Wu'

_publ_section_title 3-Benzyl-2-butylamino-5,6,7,8-tetrahydrobenzothieno[2,3-<i>d</i>]pyrimidin-4(3<i>H</i>)-one
_journal_coeditor_code LH6560
_journal_issue 1
_journal_name_full 'Acta Crystallographica Section E'
_journal_page_first o228
_journal_page_last o229
_journal_paper_doi 10.1107/S1600536805041292
_journal_volume 62
_journal_year 2006
_chemical_formula_iupac 'C21 H25 N3 O S'
_chemical_formula_moiety 'C21 H25 N3 O S'
_chemical_formula_sum 'C21 H25 N3 O S'
_chemical_formula_weight 367.50
_chemical_name_systematic
;
3-Benzyl-2-butylamino-5,6,7,8-tetrahydrobenzothieno[2,3-d]pyrimidin-4(3H)-one
;
_space_group_IT_number 14
_symmetry_cell_setting monoclinic
_symmetry_space_group_name_Hall '-P 2ybc'
_symmetry_space_group_name_H-M 'P 1 21/c 1'
_atom_sites_solution_hydrogens geom
_atom_sites_solution_primary direct
_atom_sites_solution_secondary difmap
_cell_angle_alpha 90.00
_cell_angle_beta 107.760(2)
_cell_angle_gamma 90.00
_cell_formula_units_Z 4
_cell_length_a 11.7759(11)
_cell_length_b 9.2747(9)
_cell_length_c 18.6871(18)
_cell_measurement_reflns_used 1789
_cell_measurement_temperature 292(2)
_cell_measurement_theta_max 22.41
_cell_measurement_theta_min 2.29
_cell_volume 1943.7(3)
_computing_cell_refinement 'SAINT (Bruker, 2001)'
_computing_data_collection 'SMART (Bruker, 2001)'
_computing_data_reduction SAINT
_computing_molecular_graphics 'PLATON (Spek, 2003)'
_computing_publication_material 'SHELXTL (Sheldrick, 2001)'
_computing_structure_refinement 'SHELXL97 (Sheldrick, 1997)'
_computing_structure_solution 'SHELXS97 (Sheldrick, 1997)'
_diffrn_ambient_temperature 292(2)
_diffrn_measured_fraction_theta_full 0.991
_diffrn_measured_fraction_theta_max 0.991
_diffrn_measurement_device_type 'Bruker SMART CCD area-detector'
_diffrn_measurement_method '\f and \w'
_diffrn_radiation_monochromator graphite
_diffrn_radiation_source 'fine-focus sealed tube'
_diffrn_radiation_type MoK\a
_diffrn_radiation_wavelength 0.71073
_diffrn_reflns_av_R_equivalents 0.0389
_diffrn_reflns_av_sigmaI/netI 0.0519
_diffrn_reflns_limit_h_max 15
_diffrn_reflns_limit_h_min -13
_diffrn_reflns_limit_k_max 11
_diffrn_reflns_limit_k_min -11
_diffrn_reflns_limit_l_max 21
_diffrn_reflns_limit_l_min -23
_diffrn_reflns_number 11061
_diffrn_reflns_theta_full 26.99
_diffrn_reflns_theta_max 26.99
_diffrn_reflns_theta_min 1.82
_exptl_absorpt_coefficient_mu 0.181
_exptl_absorpt_correction_T_max 0.9821
_exptl_absorpt_correction_T_min 0.9477
_exptl_absorpt_correction_type multi-scan
_exptl_absorpt_process_details '(SADABS; Sheldrick, 1996)'
_exptl_crystal_colour colorless
_exptl_crystal_density_diffrn 1.256
_exptl_crystal_density_method 'not measured'
_exptl_crystal_description block
_exptl_crystal_F_000 784
_exptl_crystal_size_max 0.30
_exptl_crystal_size_mid 0.20
_exptl_crystal_size_min 0.10
_refine_diff_density_max 0.210
_refine_diff_density_min -0.188
_refine_ls_extinction_method none
_refine_ls_goodness_of_fit_ref 1.041
_refine_ls_hydrogen_treatment mixed
_refine_ls_matrix_type full
_refine_ls_number_parameters 240
_refine_ls_number_reflns 4192
_refine_ls_number_restraints 1
_refine_ls_restrained_S_all 1.041
_refine_ls_R_factor_all 0.0901
_refine_ls_R_factor_gt 0.0576
_refine_ls_shift/su_max 0.002
_refine_ls_shift/su_mean 0.000
_refine_ls_structure_factor_coef Fsqd
_refine_ls_weighting_details 'calc w=1/[\s^2^(Fo^2^)+(0.0688P)^2^+0.0324P] where P=(Fo^2^+2Fc^2^)/3'
_refine_ls_weighting_scheme calc
_refine_ls_wR_factor_gt 0.1355
_refine_ls_wR_factor_ref 0.1489
_reflns_number_gt 2809
_reflns_number_total 4192
_reflns_threshold_expression I>2\s(I)
_cod_data_source_file lh6560.cif
_cod_data_source_block I
_cod_depositor_comments
;
The following automatic conversions were performed:
'_symmetry_cell_setting' value 'Monoclinic' changed to 'monoclinic'
according to '/home/saulius/struct/CIF-dictionaries/cif_core.dic'
dictionary named 'cif_core.dic' version 2.4.1 from 2010-06-29.

Automatic conversion script
Id: cif_fix_enum 1527 2010-12-29 10:47:43Z saulius 

The following automatic conversions were performed:

'_symmetry_cell_setting' value 'Monoclinic' changed to 'monoclinic'
according to /home/saulius/struct/CIF-dictionaries/cif_core.dic
dictionary named 'cif_core.dic' version 2.4.1 from 2010-06-29.

Automatic conversion script
Id: cif_fix_values 1715 2011-07-08 13:25:40Z adriana 
;
_cod_original_sg_symbol_H-M 'P 21/c'
_cod_database_code 2207830
_cod_database_fobs_code 2207830

loop_
_symmetry_equiv_pos_as_xyz
'x, y, z'
'-x, y+1/2, -z+1/2'
'-x, -y, -z'
'x, -y-1/2, z-1/2'

loop_
_atom_site_label
_atom_site_fract_x
_atom_site_fract_y
_atom_site_fract_z
_atom_site_U_iso_or_equiv
_atom_site_adp_type
_atom_site_calc_flag
_atom_site_refinement_flags
_atom_site_occupancy
_atom_site_type_symbol
C1 0.8099(2) -0.0693(3) 0.95227(14) 0.0633(7) Uani d . 1 C
H1A 0.8653 -0.0063 0.9381 0.076 Uiso calc R 1 H
H1B 0.7693 -0.1275 0.9089 0.076 Uiso calc R 1 H
C2 0.8787(2) -0.1671(3) 1.01610(16) 0.0790(8) Uani d . 1 C
H2A 0.8305 -0.2512 1.0175 0.095 Uiso calc R 1 H
H2B 0.9506 -0.1999 1.0062 0.095 Uiso calc R 1 H
C3 0.9124(2) -0.0940(4) 1.09198(17) 0.0844(9) Uani d . 1 C
H3A 0.9618 -0.0107 1.0913 0.101 Uiso calc R 1 H
H3B 0.9586 -0.1601 1.1300 0.101 Uiso calc R 1 H
C4 0.8029(2) -0.0465(3) 1.11216(13) 0.0615(6) Uani d . 1 C
H4A 0.7642 -0.1298 1.1259 0.074 Uiso calc R 1 H
H4B 0.8260 0.0183 1.1549 0.074 Uiso calc R 1 H
C5 0.71808(19) 0.0285(2) 1.04640(12) 0.0515(6) Uani d . 1 C
C6 0.71998(19) 0.0205(2) 0.97460(13) 0.0495(5) Uani d . 1 C
C7 0.62922(19) 0.1081(2) 0.92487(12) 0.0464(5) Uani d . 1 C
C8 0.55978(19) 0.1813(2) 0.96128(11) 0.0458(5) Uani d . 1 C
C9 0.6005(2) 0.1270(2) 0.84584(12) 0.0496(6) Uani d . 1 C
C10 0.4698(2) 0.2350(2) 0.73206(11) 0.0553(6) Uani d . 1 C
H10A 0.5407 0.2319 0.7160 0.066 Uiso calc R 1 H
H10B 0.4324 0.3283 0.7178 0.066 Uiso calc R 1 H
C11 0.3849(2) 0.1192(2) 0.69098(12) 0.0493(5) Uani d . 1 C
C12 0.3694(2) 0.0959(3) 0.61558(14) 0.0665(7) Uani d . 1 C
H12 0.4129 0.1502 0.5912 0.080 Uiso calc R 1 H
C13 0.2908(3) -0.0060(3) 0.57625(15) 0.0790(8) Uani d . 1 C
H13 0.2818 -0.0203 0.5255 0.095 Uiso calc R 1 H
C14 0.2256(2) -0.0870(3) 0.61056(18) 0.0774(8) Uani d . 1 C
H14 0.1705 -0.1539 0.5832 0.093 Uiso calc R 1 H
C15 0.2424(2) -0.0683(3) 0.68573(17) 0.0761(8) Uani d . 1 C
H15 0.2003 -0.1250 0.7099 0.091 Uiso calc R 1 H
C16 0.3216(2) 0.0341(3) 0.72594(14) 0.0644(7) Uani d . 1 C
H16 0.3324 0.0458 0.7770 0.077 Uiso calc R 1 H
C17 0.4450(2) 0.2927(2) 0.85739(12) 0.0482(5) Uani d . 1 C
C18 0.2903(2) 0.4592(3) 0.86590(13) 0.0595(6) Uani d . 1 C
H18A 0.3441 0.5291 0.8975 0.071 Uiso calc R 1 H
H18B 0.2659 0.3927 0.8985 0.071 Uiso calc R 1 H
C19 0.1829(2) 0.5356(3) 0.81673(15) 0.0713(7) Uani d . 1 C
H19A 0.1333 0.4669 0.7818 0.086 Uiso calc R 1 H
H19B 0.2084 0.6084 0.7876 0.086 Uiso calc R 1 H
C20 0.1086(2) 0.6075(3) 0.86084(16) 0.0781(8) Uani d . 1 C
H20A 0.0794 0.5339 0.8877 0.094 Uiso calc R 1 H
H20B 0.1595 0.6718 0.8979 0.094 Uiso calc R 1 H
C21 0.0050(3) 0.6912(4) 0.81309(19) 0.1019(10) Uani d . 1 C
H21A 0.0332 0.7675 0.7882 0.153 Uiso calc R 1 H
H21B -0.0387 0.7315 0.8441 0.153 Uiso calc R 1 H
H21C -0.0461 0.6285 0.7763 0.153 Uiso calc R 1 H
N1 0.50550(16) 0.22216(19) 0.81422(9) 0.0492(5) Uani d . 1 N
N2 0.46917(16) 0.27270(19) 0.93012(10) 0.0500(5) Uani d . 1 N
N3 0.35321(18) 0.3800(2) 0.82215(11) 0.0560(5) Uani d D 1 N
O1 0.65055(14) 0.06687(17) 0.80486(9) 0.0611(4) Uani d . 1 O
S1 0.60556(5) 0.14121(6) 1.05642(3) 0.0541(2) Uani d . 1 S
H3 0.3529(19) 0.416(2) 0.7808(8) 0.057(7) Uiso d D 1 H

loop_
_atom_site_aniso_label
_atom_site_aniso_U_11
_atom_site_aniso_U_22
_atom_site_aniso_U_33
_atom_site_aniso_U_12
_atom_site_aniso_U_13
_atom_site_aniso_U_23
C1 0.0623(15) 0.0682(17) 0.0683(16) -0.0016(13) 0.0332(13) -0.0028(13)
C2 0.0696(17) 0.092(2) 0.0775(19) 0.0157(15) 0.0261(15) -0.0046(16)
C3 0.0631(16) 0.114(2) 0.078(2) 0.0076(16) 0.0243(14) -0.0004(17)
C4 0.0603(14) 0.0699(17) 0.0572(15) -0.0059(13) 0.0221(12) -0.0006(12)
C5 0.0533(12) 0.0549(14) 0.0516(13) -0.0106(11) 0.0240(11) -0.0031(10)
C6 0.0505(12) 0.0481(13) 0.0581(14) -0.0108(10) 0.0287(11) -0.0060(10)
C7 0.0580(13) 0.0416(12) 0.0471(12) -0.0114(10) 0.0272(11) -0.0069(9)
C8 0.0566(13) 0.0424(12) 0.0459(12) -0.0104(10) 0.0268(10) -0.0077(9)
C9 0.0643(14) 0.0404(12) 0.0539(13) -0.0127(11) 0.0322(11) -0.0117(10)
C10 0.0790(16) 0.0512(14) 0.0461(13) -0.0033(12) 0.0346(12) 0.0004(10)
C11 0.0611(13) 0.0445(13) 0.0475(12) 0.0084(10) 0.0245(11) 0.0001(10)
C12 0.0901(18) 0.0651(17) 0.0460(13) 0.0072(14) 0.0235(13) 0.0057(12)
C13 0.104(2) 0.074(2) 0.0472(15) 0.0056(17) 0.0067(15) -0.0116(14)
C14 0.0701(17) 0.0674(19) 0.082(2) 0.0039(15) 0.0047(15) -0.0172(15)
C15 0.0765(18) 0.0717(19) 0.088(2) -0.0155(15) 0.0376(16) -0.0165(15)
C16 0.0806(16) 0.0662(17) 0.0562(15) -0.0097(14) 0.0353(13) -0.0118(12)
C17 0.0669(14) 0.0395(12) 0.0483(13) -0.0093(11) 0.0325(11) -0.0052(10)
C18 0.0774(16) 0.0517(14) 0.0585(15) 0.0032(12) 0.0343(13) -0.0028(11)
C19 0.0723(16) 0.082(2) 0.0641(16) 0.0048(14) 0.0268(13) 0.0039(14)
C20 0.0712(17) 0.083(2) 0.081(2) 0.0033(15) 0.0234(15) -0.0031(15)
C21 0.081(2) 0.108(3) 0.110(3) 0.0079(19) 0.0202(19) -0.004(2)
N1 0.0672(12) 0.0449(11) 0.0442(10) -0.0068(9) 0.0300(9) -0.0059(8)
N2 0.0666(12) 0.0459(11) 0.0468(11) -0.0029(9) 0.0309(9) -0.0039(8)
N3 0.0768(13) 0.0535(12) 0.0465(12) 0.0028(10) 0.0318(10) 0.0036(9)
O1 0.0810(11) 0.0603(10) 0.0556(9) 0.0001(8) 0.0411(8) -0.0124(8)
S1 0.0657(4) 0.0584(4) 0.0457(3) -0.0046(3) 0.0284(3) -0.0046(3)

loop_
_atom_type_symbol
_atom_type_description
_atom_type_scat_dispersion_real
_atom_type_scat_dispersion_imag
_atom_type_scat_source
C C 0.0033 0.0016 'International Tables Vol C Tables 4.2.6.8 and 6.1.1.4'
H H 0.0000 0.0000 'International Tables Vol C Tables 4.2.6.8 and 6.1.1.4'
N N 0.0061 0.0033 'International Tables Vol C Tables 4.2.6.8 and 6.1.1.4'
O O 0.0106 0.0060 'International Tables Vol C Tables 4.2.6.8 and 6.1.1.4'
S S 0.1246 0.1234 'International Tables Vol C Tables 4.2.6.8 and 6.1.1.4'

loop_
_geom_angle_atom_site_label_1
_geom_angle_atom_site_label_2
_geom_angle_atom_site_label_3
_geom_angle
_geom_angle_publ_flag
C6 C1 C2 111.4(2) ?
C6 C1 H1A 109.4 ?
C2 C1 H1A 109.4 ?
C6 C1 H1B 109.4 ?
C2 C1 H1B 109.4 ?
H1A C1 H1B 108.0 ?
C3 C2 C1 113.1(3) ?
C3 C2 H2A 109.0 ?
C1 C2 H2A 109.0 ?
C3 C2 H2B 109.0 ?
C1 C2 H2B 109.0 ?
H2A C2 H2B 107.8 ?
C2 C3 C4 111.3(2) ?
C2 C3 H3A 109.4 ?
C4 C3 H3A 109.4 ?
C2 C3 H3B 109.4 ?
C4 C3 H3B 109.4 ?
H3A C3 H3B 108.0 ?
C5 C4 C3 109.6(2) ?
C5 C4 H4A 109.7 ?
C3 C4 H4A 109.7 ?
C5 C4 H4B 109.7 ?
C3 C4 H4B 109.7 ?
H4A C4 H4B 108.2 ?
C6 C5 C4 125.5(2) ?
C6 C5 S1 112.55(18) ?
C4 C5 S1 121.94(16) ?
C5 C6 C7 112.15(19) ?
C5 C6 C1 122.2(2) ?
C7 C6 C1 125.6(2) ?
C8 C7 C9 117.3(2) ?
C8 C7 C6 113.12(19) ?
C9 C7 C6 129.52(19) ?
N2 C8 C7 127.01(19) ?
N2 C8 S1 122.37(15) ?
C7 C8 S1 110.62(17) ?
O1 C9 N1 119.5(2) ?
O1 C9 C7 125.6(2) ?
N1 C9 C7 114.88(18) ?
N1 C10 C11 114.11(17) ?
N1 C10 H10A 108.7 ?
C11 C10 H10A 108.7 ?
N1 C10 H10B 108.7 ?
C11 C10 H10B 108.7 ?
H10A C10 H10B 107.6 ?
C16 C11 C12 118.1(2) ?
C16 C11 C10 122.4(2) ?
C12 C11 C10 119.4(2) ?
C13 C12 C11 120.8(2) ?
C13 C12 H12 119.6 ?
C11 C12 H12 119.6 ?
C14 C13 C12 120.8(3) ?
C14 C13 H13 119.6 ?
C12 C13 H13 119.6 ?
C13 C14 C15 119.1(3) ?
C13 C14 H14 120.5 ?
C15 C14 H14 120.5 ?
C14 C15 C16 120.5(3) ?
C14 C15 H15 119.7 ?
C16 C15 H15 119.7 ?
C11 C16 C15 120.5(2) ?
C11 C16 H16 119.7 ?
C15 C16 H16 119.7 ?
N2 C17 N3 118.53(19) ?
N2 C17 N1 123.1(2) ?
N3 C17 N1 118.31(19) ?
N3 C18 C19 111.9(2) ?
N3 C18 H18A 109.2 ?
C19 C18 H18A 109.2 ?
N3 C18 H18B 109.2 ?
C19 C18 H18B 109.2 ?
H18A C18 H18B 107.9 ?
C18 C19 C20 113.1(2) ?
C18 C19 H19A 109.0 ?
C20 C19 H19A 109.0 ?
C18 C19 H19B 109.0 ?
C20 C19 H19B 109.0 ?
H19A C19 H19B 107.8 ?
C21 C20 C19 113.8(3) ?
C21 C20 H20A 108.8 ?
C19 C20 H20A 108.8 ?
C21 C20 H20B 108.8 ?
C19 C20 H20B 108.8 ?
H20A C20 H20B 107.7 ?
C20 C21 H21A 109.5 ?
C20 C21 H21B 109.5 ?
H21A C21 H21B 109.5 ?
C20 C21 H21C 109.5 ?
H21A C21 H21C 109.5 ?
H21B C21 H21C 109.5 ?
C17 N1 C9 122.26(18) ?
C17 N1 C10 122.28(19) ?
C9 N1 C10 115.36(16) ?
C17 N2 C8 115.38(18) ?
C17 N3 C18 119.77(19) ?
C17 N3 H3 117.6(16) ?
C18 N3 H3 117.1(16) ?
C8 S1 C5 91.56(10) y

loop_
_geom_bond_atom_site_label_1
_geom_bond_atom_site_label_2
_geom_bond_distance
_geom_bond_publ_flag
C1 C6 1.503(3) ?
C1 C2 1.521(4) ?
C1 H1A 0.9700 ?
C1 H1B 0.9700 ?
C2 C3 1.512(4) ?
C2 H2A 0.9700 ?
C2 H2B 0.9700 ?
C3 C4 1.516(3) ?
C3 H3A 0.9700 ?
C3 H3B 0.9700 ?
C4 C5 1.497(3) ?
C4 H4A 0.9700 ?
C4 H4B 0.9700 ?
C5 C6 1.351(3) y
C5 S1 1.742(2) y
C6 C7 1.436(3) y
C7 C8 1.390(3) y
C7 C9 1.422(3) y
C8 N2 1.348(3) y
C8 S1 1.734(2) y
C9 O1 1.233(2) y
C9 N1 1.406(3) y
C10 N1 1.468(2) ?
C10 C11 1.508(3) ?
C10 H10A 0.9700 ?
C10 H10B 0.9700 ?
C11 C16 1.379(3) ?
C11 C12 1.381(3) ?
C12 C13 1.369(4) ?
C12 H12 0.9300 ?
C13 C14 1.366(4) ?
C13 H13 0.9300 ?
C14 C15 1.369(4) ?
C14 H14 0.9300 ?
C15 C16 1.382(3) ?
C15 H15 0.9300 ?
C16 H16 0.9300 ?
C17 N2 1.314(3) y
C17 N3 1.350(3) ?
C17 N1 1.392(3) y
C18 N3 1.458(3) ?
C18 C19 1.496(3) ?
C18 H18A 0.9700 ?
C18 H18B 0.9700 ?
C19 C20 1.527(4) ?
C19 H19A 0.9700 ?
C19 H19B 0.9700 ?
C20 C21 1.490(4) ?
C20 H20A 0.9700 ?
C20 H20B 0.9700 ?
C21 H21A 0.9600 ?
C21 H21B 0.9600 ?
C21 H21C 0.9600 ?
N3 H3 0.840(9) ?

loop_
_geom_hbond_atom_site_label_D
_geom_hbond_atom_site_label_H
_geom_hbond_atom_site_label_A
_geom_hbond_site_symmetry_A
_geom_hbond_distance_DH
_geom_hbond_distance_HA
_geom_hbond_distance_DA
_geom_hbond_angle_DHA
_geom_hbond_publ_flag
C10 H10B O1 2_656 0.97 2.40 3.370(3) 174 y
N3 H3 O1 2_656 0.840(9) 2.118(11) 2.928(2) 162(2) y

loop_
_geom_torsion_atom_site_label_1
_geom_torsion_atom_site_label_2
_geom_torsion_atom_site_label_3
_geom_torsion_atom_site_label_4
_geom_torsion
C6 C1 C2 C3 -41.0(3)
C1 C2 C3 C4 61.3(3)
C2 C3 C4 C5 -46.6(3)
C3 C4 C5 C6 17.5(3)
C3 C4 C5 S1 -161.17(19)
C4 C5 C6 C7 -178.2(2)
S1 C5 C6 C7 0.5(2)
C4 C5 C6 C1 0.7(3)
S1 C5 C6 C1 179.49(17)
C2 C1 C6 C5 10.7(3)
C2 C1 C6 C7 -170.5(2)
C5 C6 C7 C8 -0.1(3)
C1 C6 C7 C8 -179.0(2)
C5 C6 C7 C9 -178.7(2)
C1 C6 C7 C9 2.4(3)
C9 C7 C8 N2 -2.1(3)
C6 C7 C8 N2 179.09(19)
C9 C7 C8 S1 178.40(14)
C6 C7 C8 S1 -0.4(2)
C8 C7 C9 O1 -177.7(2)
C6 C7 C9 O1 0.9(4)
C8 C7 C9 N1 1.6(3)
C6 C7 C9 N1 -179.83(19)
N1 C10 C11 C16 16.8(3)
N1 C10 C11 C12 -162.9(2)
C16 C11 C12 C13 1.8(4)
C10 C11 C12 C13 -178.4(2)
C11 C12 C13 C14 0.2(4)
C12 C13 C14 C15 -2.1(4)
C13 C14 C15 C16 2.0(4)
C12 C11 C16 C15 -1.9(4)
C10 C11 C16 C15 178.3(2)
C14 C15 C16 C11 0.1(4)
N3 C18 C19 C20 174.5(2)
C18 C19 C20 C21 176.7(3)
N2 C17 N1 C9 -2.2(3)
N3 C17 N1 C9 -178.65(18)
N2 C17 N1 C10 173.92(19)
N3 C17 N1 C10 -2.5(3)
O1 C9 N1 C17 179.64(19)
C7 C9 N1 C17 0.3(3)
O1 C9 N1 C10 3.3(3)
C7 C9 N1 C10 -176.05(17)
C11 C10 N1 C17 -92.6(2)
C11 C10 N1 C9 83.8(2)
N3 C17 N2 C8 178.25(18)
N1 C17 N2 C8 1.8(3)
C7 C8 N2 C17 0.4(3)
S1 C8 N2 C17 179.80(15)
N2 C17 N3 C18 5.4(3)
N1 C17 N3 C18 -178.00(19)
C19 C18 N3 C17 -173.1(2)
N2 C8 S1 C5 -178.93(18)
C7 C8 S1 C5 0.57(16)
C6 C5 S1 C8 -0.64(18)
C4 C5 S1 C8 178.17(19)

loop_
_cod_related_entry_id
_cod_related_entry_database
_cod_related_entry_code
1 ChemSpider 21126706
